data_2003578
loop_
_publ_author_name
'Velavan, R.'
'Sureshkumar, P.'
'Sivakumar, K.'
'Natarajan, S.'

_publ_section_title
;
 Vanillin-I
;
_journal_coeditor_code LI1126
_journal_issue 6
_journal_name_full 'Acta Crystallographica Section C'
_journal_page_first 1131
_journal_page_last 1133
_journal_paper_doi 10.1107/S0108270194011923
_journal_volume 51
_journal_year 1995
_chemical_compound_source
;
Single crystals of vanillin were grown by gel technique. Details are
published elsewhere (Sureshkumar, Sivakumar & Natarajan, 1994).
;
_chemical_formula_sum 'C8 H8 O3'
_chemical_formula_weight 152.14
_chemical_name_systematic 3-methoxy-4-hydroxybenzaldehyde
_space_group_IT_number 4
_symmetry_cell_setting monoclinic
_symmetry_space_group_name_Hall 'P 2yb'
_symmetry_space_group_name_H-M 'P 1 21 1'
_atom_sites_solution_hydrogens difmap
_atom_sites_solution_primary direct
_audit_creation_method SHELXL
_cell_angle_alpha 90.00
_cell_angle_beta 115.45(1)
_cell_angle_gamma 90.00
_cell_formula_units_Z 8
_cell_length_a 14.049(1)
_cell_length_b 7.8740(8)
_cell_length_c 15.017(1)
_cell_measurement_reflns_used 25
_cell_measurement_temperature 293(2)
_cell_measurement_theta_max 15
_cell_measurement_theta_min 8
_cell_volume 1499.9(2)
_computing_cell_refinement 'CAD-4 Software'
_computing_data_collection 'CAD-4 Software (Enraf-Nonius, 1989)'
_computing_data_reduction 'author's program'
_computing_molecular_graphics SHELXTL/PC
_computing_publication_material SHELXL-93
_computing_structure_refinement SHELXL-93
_computing_structure_solution SHELXS-86
_diffrn_ambient_temperature 293(2)
_diffrn_measurement_device 'Enraf Nonius CAD-4 diffractometer'
_diffrn_measurement_method '\w/2\q scans'
_diffrn_radiation_monochromator graphite
_diffrn_radiation_source 'fine-focus sealed tube'
_diffrn_radiation_type MoK\a
_diffrn_radiation_wavelength 0.71073
_diffrn_reflns_av_R_equivalents 0.0090
_diffrn_reflns_av_sigmaI/netI 0.0231
_diffrn_reflns_limit_h_max 16
_diffrn_reflns_limit_h_min 0
_diffrn_reflns_limit_k_max 9
_diffrn_reflns_limit_k_min 0
_diffrn_reflns_limit_l_max 16
_diffrn_reflns_limit_l_min -17
_diffrn_reflns_number 2970
_diffrn_reflns_theta_max 24.96
_diffrn_reflns_theta_min 2.63
_diffrn_standards_decay_% <2
_diffrn_standards_interval_count 100
_diffrn_standards_number 2
_exptl_absorpt_coefficient_mu 0.104
_exptl_absorpt_correction_type none
_exptl_crystal_colour Colourless
_exptl_crystal_density_diffrn 1.347
_exptl_crystal_density_meas ?
_exptl_crystal_description Needles
_exptl_crystal_F_000 640
_exptl_crystal_size_max 0.5
_exptl_crystal_size_mid 0.4
_exptl_crystal_size_min 0.4
_refine_diff_density_max 0.093
_refine_diff_density_min -0.085
_refine_ls_abs_structure_details 'Flack H D (1983), Acta Cryst. A39, 876-881'
_refine_ls_abs_structure_Flack 0.0(8)
_refine_ls_extinction_coef 0.0110(10)
_refine_ls_extinction_expression 'F~c~^*^ = kF~c~[1+0.001xF~c~^2^\l^3^/sin(2\q)]^-1/4^'
_refine_ls_extinction_method 'F~c~^*^ = kF~c~[1 + 0.001\xF~c~^2^\l^3^/sin(2\q)]^-1/4^'
_refine_ls_goodness_of_fit_all 0.970
_refine_ls_goodness_of_fit_obs 1.066
_refine_ls_hydrogen_treatment refall
_refine_ls_matrix_type full
_refine_ls_number_parameters 526
_refine_ls_number_reflns 2848
_refine_ls_number_restraints 1
_refine_ls_restrained_S_all 0.969
_refine_ls_restrained_S_obs 1.066
_refine_ls_R_factor_all 0.0426
_refine_ls_R_factor_obs 0.0250
_refine_ls_shift/esd_max -0.001
_refine_ls_shift/esd_mean 0.000
_refine_ls_structure_factor_coef Fsqd
_refine_ls_weighting_details
;
 w = 1/[\s^2^(F~o~^2^)+(0.0421P)^2^+0.0000P] where
 P = (F~o~^2^+2F~c~^2^)/3
;
_refine_ls_weighting_scheme calc
_refine_ls_wR_factor_all 0.0658
_refine_ls_wR_factor_obs 0.0603
_reflns_number_observed 2139
_reflns_number_total 2848
_reflns_observed_criterion >2sigma(I)
_cod_data_source_file li1126sup1.cif
_cod_data_source_block vanil
_cod_depositor_comments
;
The following automatic conversions were performed:

'_exptl_crystal_density_meas' value 'No' was changed to '?' - the
value is perceived as not measured.

Automatic conversion script
Id: cif_fix_values 3008 2015-01-20 13:52:24Z robertas 
;
_cod_original_sg_symbol_H-M 'P 21'
_cod_database_code 2003578

loop_
_symmetry_equiv_pos_as_xyz
'x, y, z'
'-x, y+1/2, -z'

loop_
_atom_site_aniso_label
_atom_site_aniso_U_11
_atom_site_aniso_U_22
_atom_site_aniso_U_33
_atom_site_aniso_U_12
_atom_site_aniso_U_13
_atom_site_aniso_U_23
C1A 0.0408(11) 0.0484(13) 0.0686(15) -0.0031(10) 0.0247(11) -0.0013(11)
C2A 0.0445(12) 0.0497(13) 0.0475(13) -0.0009(11) 0.0194(10) 0.0000(11)
C3A 0.0369(10) 0.0456(13) 0.0442(11) -0.0034(9) 0.0150(9) -0.0026(9)
C4A 0.0452(10) 0.0550(14) 0.0452(11) -0.0020(11) 0.0193(9) 0.0005(11)
C5A 0.0497(13) 0.073(2) 0.0466(13) -0.0071(12) 0.0095(11) 0.0049(12)
C6A 0.0392(12) 0.064(2) 0.0631(15) -0.0059(12) 0.0067(11) -0.0006(13)
C7A 0.0488(14) 0.060(2) 0.087(2) -0.0060(13) 0.0303(14) 0.0015(15)
C8A 0.0531(14) 0.073(2) 0.0474(14) -0.0088(14) 0.0133(11) 0.0025(13)
O1A 0.0650(11) 0.0818(14) 0.0913(14) -0.0120(10) 0.0442(10) 0.0049(11)
O2A 0.0408(7) 0.0751(11) 0.0425(8) -0.0136(8) 0.0102(6) 0.0039(8)
O3A 0.0515(9) 0.0943(14) 0.0458(9) -0.0161(10) 0.0165(8) 0.0056(9)
C1B 0.0501(12) 0.0506(14) 0.0616(14) -0.0034(11) 0.0310(11) -0.0014(11)
C2B 0.0436(11) 0.0563(15) 0.0484(13) -0.0020(11) 0.0194(10) -0.0026(12)
C3B 0.0475(11) 0.0560(14) 0.0463(12) -0.0045(11) 0.0239(10) -0.0013(11)
C4B 0.0497(12) 0.072(2) 0.0490(12) -0.0143(12) 0.0198(10) -0.0035(12)
C5B 0.069(2) 0.094(2) 0.0456(13) -0.019(2) 0.0235(12) -0.0008(14)
C6B 0.066(2) 0.078(2) 0.0577(15) -0.0130(14) 0.0365(13) 0.0003(13)
C7B 0.0578(14) 0.060(2) 0.075(2) -0.0072(13) 0.0362(14) 0.0004(14)
C8B 0.075(2) 0.102(3) 0.0490(14) -0.021(2) 0.0288(13) 0.001(2)
O1B 0.0519(9) 0.0941(14) 0.0793(13) -0.0155(10) 0.0277(9) -0.0024(11)
O2B 0.0565(9) 0.0983(14) 0.0479(9) -0.0232(10) 0.0258(7) -0.0020(9)
O3B 0.0598(10) 0.125(2) 0.0524(10) -0.0366(11) 0.0152(8) 0.0004(11)
C1C 0.0426(11) 0.0588(15) 0.0531(13) -0.0071(11) 0.0192(10) -0.0012(11)
C2C 0.0425(11) 0.0555(14) 0.0429(12) -0.0010(11) 0.0162(9) -0.0012(11)
C3C 0.0377(10) 0.0509(13) 0.0441(11) -0.0021(10) 0.0129(9) -0.0007(10)
C4C 0.0456(11) 0.0575(14) 0.0450(12) -0.0025(11) 0.0175(10) 0.0028(11)
C5C 0.0547(13) 0.089(2) 0.0434(13) -0.0150(14) 0.0119(11) 0.0056(13)
C6C 0.0454(13) 0.089(2) 0.0516(14) -0.0191(14) 0.0066(11) 0.0017(14)
C7C 0.0497(13) 0.078(2) 0.063(2) -0.0182(14) 0.0215(12) -0.0069(14)
C8C 0.055(2) 0.111(3) 0.0459(14) -0.025(2) 0.0074(12) 0.002(2)
O1C 0.0641(10) 0.0908(13) 0.0641(11) -0.0252(10) 0.0333(9) -0.0109(10)
O2C 0.0434(8) 0.0875(13) 0.0442(8) -0.0168(9) 0.0093(6) 0.0051(8)
O3C 0.0563(9) 0.0976(14) 0.0498(9) -0.0220(10) 0.0207(8) 0.0044(9)
C1D 0.0473(12) 0.0514(14) 0.0585(13) -0.0026(11) 0.0251(10) -0.0030(11)
C2D 0.0413(11) 0.0487(12) 0.0440(12) 0.0002(10) 0.0140(10) -0.0010(10)
C3D 0.0413(10) 0.0451(12) 0.0401(11) 0.0013(10) 0.0183(9) 0.0014(10)
C4D 0.0423(11) 0.0506(13) 0.0421(11) -0.0009(11) 0.0137(9) -0.0016(10)
C5D 0.0568(13) 0.066(2) 0.0397(12) -0.0057(13) 0.0157(11) 0.0044(12)
C6D 0.0659(14) 0.066(2) 0.0536(14) -0.0086(13) 0.0314(12) 0.0018(12)
C7D 0.0554(14) 0.068(2) 0.073(2) -0.0105(14) 0.0332(14) -0.0052(14)
C8D 0.0561(14) 0.079(2) 0.0370(12) -0.0093(15) 0.0127(10) 0.0021(13)
O1D 0.0482(9) 0.0870(14) 0.0780(13) -0.0131(10) 0.0232(9) -0.0028(11)
O2D 0.0453(7) 0.0750(11) 0.0381(7) -0.0110(8) 0.0142(6) 0.0022(8)
O3D 0.0467(8) 0.0867(13) 0.0436(8) -0.0144(9) 0.0098(7) 0.0068(9)

loop_
_atom_site_type_symbol
_atom_site_label
_atom_site_fract_x
_atom_site_fract_y
_atom_site_fract_z
_atom_site_U_iso_or_equiv
_atom_site_thermal_displace_type
_atom_site_calc_flag
_atom_site_refinement_flags
_atom_site_occupancy
_atom_site_disorder_group
C C1A -0.5353(2) -0.1403(3) -0.1898(2) 0.0522(6) Uani d . 1 .
C C2A -0.6376(2) -0.1900(3) -0.2551(2) 0.0474(5) Uani d . 1 .
C C3A -0.6984(2) -0.2800(3) -0.22020(10) 0.0431(5) Uani d . 1 .
C C4A -0.6580(2) -0.3225(3) -0.12030(10) 0.0485(5) Uani d . 1 .
C C5A -0.5578(2) -0.2711(4) -0.0560(2) 0.0605(7) Uani d . 1 .
C C6A -0.4971(2) -0.1802(3) -0.0912(2) 0.0607(6) Uani d . 1 .
C C7A -0.4684(2) -0.0463(4) -0.2247(2) 0.0649(7) Uani d . 1 .
C C8A -0.8469(2) -0.2927(4) -0.3769(2) 0.0606(7) Uani d . 1 .
O O1A -0.49220(10) -0.0024(2) -0.3085(2) 0.0756(5) Uani d . 1 .
O O2A -0.79930(10) -0.3332(2) -0.27468(9) 0.0555(4) Uani d . 1 .
O O3A -0.71480(10) -0.4128(3) -0.08340(10) 0.0654(5) Uani d . 1 .
C C1B -0.0811(2) 0.3711(3) -0.2820(2) 0.0516(6) Uani d . 1 .
C C2B -0.1194(2) 0.3109(3) -0.2159(2) 0.0496(6) Uani d . 1 .
C C3B -0.2175(2) 0.2403(3) -0.2499(2) 0.0486(5) Uani d . 1 .
C C4B -0.2801(2) 0.2283(3) -0.3520(2) 0.0573(6) Uani d . 1 .
C C5B -0.2421(2) 0.2893(4) -0.4167(2) 0.0699(8) Uani d . 1 .
C C6B -0.1427(2) 0.3592(4) -0.3816(2) 0.0638(7) Uani d . 1 .
C C7B 0.0241(2) 0.4459(4) -0.2465(2) 0.0614(6) Uani d . 1 .
C C8B -0.2067(3) 0.1908(5) -0.0895(2) 0.0745(8) Uani d . 1 .
O O1B 0.08520(10) 0.4656(3) -0.16160(10) 0.0752(5) Uani d . 1 .
O O2B -0.26400(10) 0.1771(3) -0.19430(10) 0.0664(5) Uani d . 1 .
O O3B -0.37720(10) 0.1597(3) -0.38890(10) 0.0823(6) Uani d . 1 .
C C1C -0.0993(2) -0.1683(3) -0.2131(2) 0.0520(6) Uani d . 1 .
C C2C -0.1988(2) -0.2257(3) -0.2797(2) 0.0477(5) Uani d . 1 .
C C3C -0.2641(2) -0.3041(3) -0.24640(10) 0.0458(5) Uani d . 1 .
C C4C -0.2314(2) -0.3264(3) -0.14450(10) 0.0501(5) Uani d . 1 .
C C5C -0.1339(2) -0.2682(4) -0.0792(2) 0.0657(7) Uani d . 1 .
C C6C -0.0686(2) -0.1896(4) -0.1131(2) 0.0669(7) Uani d . 1 .
C C7C -0.0283(2) -0.0853(4) -0.2471(2) 0.0644(7) Uani d . 1 .
C C8C -0.4045(2) -0.3334(6) -0.4071(2) 0.0758(9) Uani d . 1 .
O O1C -0.04450(10) -0.0610(3) -0.33170(10) 0.0710(5) Uani d . 1 .
O O2C -0.36200(10) -0.3656(2) -0.30340(10) 0.0617(5) Uani d . 1 .
O O3C -0.29280(10) -0.4023(3) -0.10810(10) 0.0687(5) Uani d . 1 .
C C1D 0.3563(2) 0.3354(3) -0.3111(2) 0.0515(5) Uani d . 1 .
C C2D 0.3226(2) 0.2615(3) -0.2450(2) 0.0462(5) Uani d . 1 .
C C3D 0.2240(2) 0.1904(3) -0.27890(10) 0.0419(5) Uani d . 1 .
C C4D 0.1566(2) 0.1947(3) -0.3800(2) 0.0465(5) Uani d . 1 .
C C5D 0.1899(2) 0.2683(3) -0.4455(2) 0.0561(6) Uani d . 1 .
C C6D 0.2894(2) 0.3377(4) -0.4108(2) 0.0599(6) Uani d . 1 .
C C7D 0.4609(2) 0.4114(4) -0.2760(2) 0.0637(7) Uani d . 1 .
C C8D 0.2466(2) 0.1089(4) -0.1180(2) 0.0598(6) Uani d . 1 .
O O1D 0.52640(10) 0.4147(3) -0.19170(10) 0.0725(5) Uani d . 1 .
O O2D 0.18280(10) 0.1121(2) -0.22245(9) 0.0541(4) Uani d . 1 .
O O3D 0.05880(10) 0.1277(3) -0.41650(10) 0.0624(5) Uani d . 1 .
H H2A -0.665(2) -0.159(3) -0.327(2) 0.052(6) Uiso d . 1 .
H H5A -0.538(2) -0.295(4) 0.011(2) 0.073(8) Uiso d . 1 .
H H6A -0.425(2) -0.144(4) -0.047(2) 0.079(8) Uiso d . 1 .
H H7A -0.395(2) -0.016(4) -0.170(2) 0.077(8) Uiso d . 1 .
H H81A -0.916(2) -0.344(4) -0.399(2) 0.084(9) Uiso d . 1 .
H H82A -0.808(2) -0.347(4) -0.411(2) 0.068(7) Uiso d . 1 .
H H83A -0.850(2) -0.173(4) -0.389(2) 0.075(9) Uiso d . 1 .
H H3A -0.779(2) -0.424(4) -0.125(2) 0.069(8) Uiso d . 1 .
H H2B -0.074(2) 0.314(3) -0.148(2) 0.055(6) Uiso d . 1 .
H H5B -0.290(2) 0.281(4) -0.486(2) 0.083(8) Uiso d . 1 .
H H6B -0.118(2) 0.401(4) -0.428(2) 0.072(7) Uiso d . 1 .
H H7B 0.044(2) 0.478(4) -0.303(2) 0.078(8) Uiso d . 1 .
H H81B -0.195(2) 0.320(5) -0.071(2) 0.088(9) Uiso d . 1 .
H H82B -0.134(3) 0.136(5) -0.06(3) 0.120(10) Uiso d . 1 .
H H83B -0.246(3) 0.140(5) -0.061(3) 0.118(11) Uiso d . 1 .
H H3B -0.390(2) 0.118(4) -0.340(2) 0.100(10) Uiso d . 1 .
H H2C -0.221(2) -0.216(3) -0.353(2) 0.059(6) Uiso d . 1 .
H H5C -0.113(2) -0.294(4) -0.011(2) 0.100(10) Uiso d . 1 .
H H6C 0.000(2) -0.145(4) -0.070(2) 0.089(9) Uiso d . 1 .
H H7C 0.038(2) -0.038(4) -0.195(2) 0.081(8) Uiso d . 1 .
H H81C -0.361(2) -0.385(4) -0.437(2) 0.087(9) Uiso d . 1 .
H H82C -0.407(2) -0.212(5) -0.422(2) 0.090(10) Uiso d . 1 .
H H83C -0.471(2) -0.383(4) -0.434(2) 0.086(9) Uiso d . 1 .
H H3C -0.350(2) -0.450(4) -0.152(2) 0.090(10) Uiso d . 1 .
H H2D 0.370(2) 0.261(3) -0.179(2) 0.053(6) Uiso d . 1 .
H H5D 0.143(2) 0.273(3) -0.513(2) 0.061(7) Uiso d . 1 .
H H6D 0.312(2) 0.394(3) -0.458(2) 0.072(8) Uiso d . 1 .
H H7D 0.474(2) 0.459(4) -0.334(2) 0.088(9) Uiso d . 1 .
H H81D 0.320(2) 0.058(4) -0.102(2) 0.074(7) Uiso d . 1 .
H H82D 0.254(2) 0.225(4) -0.095(2) 0.074(9) Uiso d . 1 .
H H83D 0.205(2) 0.038(4) -0.091(2) 0.075(8) Uiso d . 1 .
H H3D 0.050(2) 0.076(4) -0.372(2) 0.068(8) Uiso d . 1 .

loop_
_atom_type_symbol
_atom_type_description
_atom_type_scat_dispersion_real
_atom_type_scat_dispersion_imag
_atom_type_scat_source
C C 0.0033 0.0016 'International Tables Vol C Tables 4.2.6.8 and 6.1.1.4'
H H 0.0000 0.0000 'International Tables Vol C Tables 4.2.6.8 and 6.1.1.4'
O O 0.0106 0.0060 'International Tables Vol C Tables 4.2.6.8 and 6.1.1.4'

loop_
_geom_angle_atom_site_label_1
_geom_angle_atom_site_label_2
_geom_angle_atom_site_label_3
_geom_angle_site_symmetry_1
_geom_angle_site_symmetry_3
_geom_angle
_geom_angle_publ_flag
C6A C1A C2A . . 119.8(2) no
C6A C1A C7A . . 119.2(2) no
C2A C1A C7A . . 121.0(2) no
C3A C2A C1A . . 119.7(2) no
O2A C3A C2A . . 125.9(2) no
O2A C3A C4A . . 114.2(2) no
C2A C3A C4A . . 120.0(2) no
O3A C4A C5A . . 118.1(2) no
O3A C4A C3A . . 121.8(2) no
C5A C4A C3A . . 120.2(2) no
C6A C5A C4A . . 119.7(2) no
C1A C6A C5A . . 120.7(2) no
O1A C7A C1A . . 125.9(2) no
C3A O2A C8A . . 117.6(2) no
C6B C1B C2B . . 119.7(2) no
C6B C1B C7B . . 119.4(2) no
C2B C1B C7B . . 120.9(2) no
C3B C2B C1B . . 120.4(2) no
O2B C3B C2B . . 126.5(2) no
O2B C3B C4B . . 114.0(2) no
C2B C3B C4B . . 119.6(2) no
O3B C4B C5B . . 118.8(2) no
O3B C4B C3B . . 121.6(2) no
C5B C4B C3B . . 119.7(2) no
C6B C5B C4B . . 120.4(2) no
C1B C6B C5B . . 120.3(2) no
O1B C7B C1B . . 126.0(2) no
C3B O2B C8B . . 117.2(2) no
C6C C1C C2C . . 119.2(2) no
C6C C1C C7C . . 119.6(2) no
C2C C1C C7C . . 121.2(2) no
C3C C2C C1C . . 120.3(2) no
O2C C3C C2C . . 126.0(2) no
O2C C3C C4C . . 114.1(2) no
C2C C3C C4C . . 119.9(2) no
O3C C4C C5C . . 118.3(2) no
O3C C4C C3C . . 122.1(2) no
C5C C4C C3C . . 119.6(2) no
C6C C5C C4C . . 120.3(2) no
C1C C6C C5C . . 120.7(2) no
O1C C7C C1C . . 126.4(2) no
C3C O2C C8C . . 117.3(2) no
C6D C1D C2D . . 119.6(2) no
C6D C1D C7D . . 119.8(2) no
C2D C1D C7D . . 120.7(2) no
C3D C2D C1D . . 120.2(2) no
O2D C3D C2D . . 125.8(2) no
O2D C3D C4D . . 114.5(2) no
C2D C3D C4D . . 119.6(2) no
O3D C4D C5D . . 118.1(2) no
O3D C4D C3D . . 121.7(2) no
C5D C4D C3D . . 120.2(2) no
C6D C5D C4D . . 119.7(2) no
C1D C6D C5D . . 120.7(2) no
O1D C7D C1D . . 125.9(2) no
C3D O2D C8D . . 117.1(2) no

loop_
_geom_bond_atom_site_label_1
_geom_bond_atom_site_label_2
_geom_bond_site_symmetry_2
_geom_bond_distance
_geom_bond_publ_flag
C1A C6A . 1.377(3) no
C1A C2A . 1.402(3) no
C1A C7A . 1.460(3) no
C2A C3A . 1.375(3) no
C3A O2A . 1.363(2) no
C3A C4A . 1.397(3) no
C4A O3A . 1.353(3) no
C4A C5A . 1.382(3) no
C5A C6A . 1.381(3) no
C7A O1A . 1.205(3) no
C8A O2A . 1.423(3) no
C1B C6B . 1.372(3) no
C1B C2B . 1.401(3) no
C1B C7B . 1.462(3) no
C2B C3B . 1.366(3) no
C3B O2B . 1.356(3) no
C3B C4B . 1.405(3) no
C4B O3B . 1.345(3) no
C4B C5B . 1.380(3) no
C5B C6B . 1.378(4) no
C7B O1B . 1.203(3) no
C8B O2B . 1.432(3) no
C1C C6C . 1.382(3) no
C1C C2C . 1.399(3) no
C1C C7C . 1.456(3) no
C2C C3C . 1.367(3) no
C3C O2C . 1.360(2) no
C3C C4C . 1.407(3) no
C4C O3C . 1.344(3) no
C4C C5C . 1.376(3) no
C5C C6C . 1.374(4) no
C7C O1C . 1.206(3) no
C8C O2C . 1.431(3) no
C1D C6D . 1.383(3) no
C1D C2D . 1.398(3) no
C1D C7D . 1.458(3) no
C2D C3D . 1.373(3) no
C3D O2D . 1.362(2) no
C3D C4D . 1.403(3) no
C4D O3D . 1.350(3) no
C4D C5D . 1.384(3) no
C5D C6D . 1.378(3) no
C7D O1D . 1.204(3) no
C8D O2D . 1.434(2) no
